data_2101723
loop_
_publ_author_name
'Marsh, R. E.'

_publ_section_title
;
 The perils of <i>Cc</i> revisited
;
_journal_issue 2
_journal_name_full 'Acta Crystallographica Section B'
_journal_page_first 317
_journal_page_last 322
_journal_paper_doi 10.1107/S010876819601381X
_journal_volume 53
_journal_year 1997
_chemical_formula_moiety 'C32 H72 Si4'
_chemical_formula_sum 'C32 H72 Si4'
_space_group_IT_number 15
_symmetry_cell_setting monoclinic
_symmetry_space_group_name_Hall '-C 2yc'
_symmetry_space_group_name_H-M 'C 1 2/c 1'
_audit_creation_method CSD-QUEST3D-V5
_cell_angle_alpha 90
_cell_angle_beta 106.744(5)
_cell_angle_gamma 90
_cell_formula_units_Z 4
_cell_length_a 10.017(9)
_cell_length_b 19.639(8)
_cell_length_c 20.129(2)
_cell_volume 3792(4)
_cod_data_source_file an0533.cif
_cod_data_source_block CSD_CIF_MIF_DAWDIO01
_cod_depositor_comments
;

  Added moiety chemical formula from Marsh (1997) paper. The summary
  chemical formula is calculated from moiety formula using 'AdHocParser'
  (svn://www.crystallography.net/cod-tools/trunk/Formulae/AdHocParser.yp,
  revision 1441.)

  Removing 55 atoms which were symmetric equivalents of the atoms from
  the asymmetric unit.

  Andrius Merkys
  2013-11-06
;
_cod_original_sg_symbol_H-M 'C 2/c'
_cod_database_code 2101723

loop_
_symmetry_equiv_pos_as_xyz
x,y,z
-x,y,1/2-z
1/2+x,1/2+y,z
1/2-x,1/2+y,1/2-z
-x,-y,-z
x,-y,-1/2+z
-1/2-x,-1/2-y,-z
-1/2+x,-1/2-y,-1/2+z

loop_
_atom_site_label
_atom_site_fract_x
_atom_site_fract_y
_atom_site_fract_z
_atom_site_type_symbol
Si1 -.0142 -.0327 .1892 Si
Si2 -.0713 .0864 .1901 Si
C1 -.1344 -.0998 .1328 C
C2 -.1916 -.0814 .0544 C
C3 -.0687 -.1707 .1406 C
C4 .1663 -.0338 .1722 C
C5 .1550 -.0298 .0941 C
C6 .2620 -.0936 .2054 C
C7 -.0042 .1326 .1217 C
C8 .0126 .2114 .1163 C
C9 -.1244 .2502 .1054 C
C10 .0656 .2251 .0523 C
C11 .1246 .2386 .1812 C
C12 -.2571 .1138 .1878 C
C13 -.3912 .0908 .1306 C
C14 -.3750 .0996 .0570 C
C15 -.5136 .1362 .1370 C
C16 -.4252 .0160 .1422 C
H1 -.232 -.110 .150 H
H2 -.270 -.131 .026 H
H3 -.125 -.077 .031 H
H4 -.268 -.035 .041 H
H5 -.144 -.202 .110 H
H6 -.045 -.184 .190 H
H7 .030 -.176 .129 H
H8 .224 .010 .197 H
H9 .255 -.024 .085 H
H10 .112 .009 .072 H
H11 .128 -.070 .067 H
H12 .360 -.088 .202 H
H13 .218 -.146 .190 H
H14 .298 -.094 .260 H
H15 -.081 .128 .070 H
H16 .107 .120 .130 H
H17 -.104 .302 .100 H
H18 -.181 .246 .142 H
H19 -.208 .230 .057 H
H20 .082 .286 .042 H
H21 -.020 .207 .004 H
H22 .183 .198 .057 H
H23 .134 .297 .180 H
H24 .239 .209 .194 H
H25 .110 .234 .227 H
H26 -.259 .170 .190 H
H27 -.262 .104 .234 H
H28 -.482 .080 .015 H
H29 -.292 .064 .047 H
H30 -.360 .162 .046 H
H31 -.612 .133 .096 H
H32 -.486 .194 .130 H
H33 -.535 .138 .182 H
H34 -.507 -.005 .104 H
H35 -.440 .006 .190 H
H36 -.348 -.022 .142 H

loop_
_atom_type_symbol
C
H
Si
